data_2201434
loop_
_publ_author_name
'Daniel E. Lynch'
'Ian McClenaghan'

_publ_section_title
;
 Ethyl 4-phenyl-2-(<i>N</i>-pyrrolyl)-1,3-thiazole-5-carboxylate
;
_journal_issue 7
_journal_name_full 'Acta Crystallographica Section E'
_journal_page_first o745
_journal_page_last o746
_journal_paper_doi 10.1107/S1600536802010206
_journal_volume 58
_journal_year 2002
_chemical_formula_iupac 'C16 H14 N2 O2 S'
_chemical_formula_moiety 'C16 H14 N2 O2 S'
_chemical_formula_sum 'C16 H14 N2 O2 S'
_chemical_formula_weight 298.35
_chemical_name_systematic
;
Ethyl 4-phenyl-2-(N-pyrrole)-1,3-thiazole-5-carboxylate
;
_space_group_IT_number 14
_symmetry_cell_setting monoclinic
_symmetry_space_group_name_Hall '-P 2ybc'
_symmetry_space_group_name_H-M 'P 1 21/c 1'
_atom_sites_solution_hydrogens geom
_atom_sites_solution_primary direct
_atom_sites_solution_secondary difmap
_audit_creation_method SHELXL-97
_cell_angle_alpha 90.00
_cell_angle_beta 91.979(2)
_cell_angle_gamma 90.00
_cell_formula_units_Z 4
_cell_length_a 10.2375(4)
_cell_length_b 3.9460(2)
_cell_length_c 35.075(2)
_cell_measurement_reflns_used 6999
_cell_measurement_temperature 150(2)
_cell_measurement_theta_max 27.48
_cell_measurement_theta_min 2.91
_cell_volume 1416.09(12)
_computing_cell_refinement 'DENZO and COLLECT'
_computing_data_collection 'DENZO (Otwinowski & Minor, 1997) and COLLECT (Hooft, 1998)'
_computing_data_reduction 'DENZO and COLLECT'
_computing_molecular_graphics 'PLATON97 (Spek, 1997)'
_computing_publication_material SHELXL97
_computing_structure_refinement 'SHELXL97 (Sheldrick, 1997)'
_computing_structure_solution 'SHELXS97 (Sheldrick, 1997)'
_diffrn_ambient_temperature 150(2)
_diffrn_detector_area_resol_mean 9.091
_diffrn_measured_fraction_theta_full 0.997
_diffrn_measured_fraction_theta_max 0.997
_diffrn_measurement_device_type 'Bruker Nonius KappaCCD area-detector'
_diffrn_measurement_method '\f and \w'
_diffrn_radiation_monochromator graphite
_diffrn_radiation_source 'Bruker Nonius FR591 rotating anode'
_diffrn_radiation_type MoK\a
_diffrn_radiation_wavelength 0.71073
_diffrn_reflns_av_R_equivalents 0.1708
_diffrn_reflns_av_sigmaI/netI 0.1387
_diffrn_reflns_limit_h_max 12
_diffrn_reflns_limit_h_min -12
_diffrn_reflns_limit_k_max 4
_diffrn_reflns_limit_k_min -4
_diffrn_reflns_limit_l_max 41
_diffrn_reflns_limit_l_min -37
_diffrn_reflns_number 6999
_diffrn_reflns_theta_full 25.00
_diffrn_reflns_theta_max 25.00
_diffrn_reflns_theta_min 3.01
_diffrn_standards_decay_% 0
_diffrn_standards_number 0
_exptl_absorpt_coefficient_mu 0.234
_exptl_absorpt_correction_T_max 0.993
_exptl_absorpt_correction_T_min 0.933
_exptl_absorpt_correction_type multi-scan
_exptl_absorpt_process_details '(SORTAV; Blessing, 1995)'
_exptl_crystal_colour colourless
_exptl_crystal_density_diffrn 1.399
_exptl_crystal_density_method 'not measured'
_exptl_crystal_description needle
_exptl_crystal_F_000 624
_exptl_crystal_size_max 0.30
_exptl_crystal_size_mid 0.08
_exptl_crystal_size_min 0.03
_refine_diff_density_max 1.258
_refine_diff_density_min -0.945
_refine_ls_extinction_method none
_refine_ls_goodness_of_fit_ref 1.040
_refine_ls_hydrogen_treatment constr
_refine_ls_matrix_type full
_refine_ls_number_parameters 191
_refine_ls_number_reflns 2486
_refine_ls_number_restraints 0
_refine_ls_restrained_S_all 1.040
_refine_ls_R_factor_all 0.1218
_refine_ls_R_factor_gt 0.0801
_refine_ls_shift/su_max <0.001
_refine_ls_shift/su_mean <0.001
_refine_ls_structure_factor_coef Fsqd
_refine_ls_weighting_details 'w = 1/[\s^2^(Fo^2^)+(0.1059P)^2^] where P = (Fo^2^+2Fc^2^)/3'
_refine_ls_weighting_scheme calc
_refine_ls_wR_factor_gt 0.1818
_refine_ls_wR_factor_ref 0.2064
_reflns_number_gt 1643
_reflns_number_total 2486
_reflns_threshold_expression I>2\s(I)
_cod_data_source_file cv6119.cif
_cod_data_source_block I
_cod_depositor_comments
;
The following automatic conversions were performed:

'_exptl_absorpt_correction_type' value 'Multi-scan' changed to
'multi-scan' according to
/home/saulius/struct/CIF-dictionaries/cif_core.dic dictionary named
'cif_core.dic' version 2.4.1 from 2010-06-29.

Automatic conversion script
Id: cif_fix_values 1715 2011-07-08 13:25:40Z adriana 
;
_cod_original_cell_volume 1416.10(10)
_cod_original_sg_symbol_H-M 'P 21/c'
_cod_database_code 2201434
_cod_database_fobs_code 2201434

loop_
_symmetry_equiv_pos_as_xyz
'x, y, z'
'-x, y+1/2, -z+1/2'
'-x, -y, -z'
'x, -y-1/2, z-1/2'

loop_
_atom_site_label
_atom_site_fract_x
_atom_site_fract_y
_atom_site_fract_z
_atom_site_U_iso_or_equiv
_atom_site_adp_type
_atom_site_calc_flag
_atom_site_refinement_flags
_atom_site_occupancy
_atom_site_disorder_assembly
_atom_site_disorder_group
_atom_site_type_symbol
S1 0.19807(9) 0.3277(3) 0.12493(3) 0.0257(4) Uani d . 1 . . S
C2 0.1169(4) 0.2085(9) 0.16478(11) 0.0208(9) Uani d . 1 . . C
N21 0.1821(3) 0.0576(8) 0.19559(9) 0.0242(8) Uani d . 1 . . N
C22 0.1239(4) -0.1010(10) 0.22606(11) 0.0283(10) Uani d . 1 . . C
H221 0.0326 -0.1253 0.2292 0.035 Uiso calc R 1 . . H
C23 0.2183(4) -0.2138(11) 0.25021(13) 0.0327(11) Uani d . 1 . . C
H231 0.2058 -0.3334 0.2733 0.041 Uiso calc R 1 . . H
C24 0.3403(4) -0.1227(11) 0.23513(13) 0.0382(12) Uani d . 1 . . C
H241 0.4239 -0.1697 0.2465 0.048 Uiso calc R 1 . . H
C25 0.3173(4) 0.0411(12) 0.20204(13) 0.0334(11) Uani d . 1 . . C
H251 0.3816 0.1301 0.1859 0.042 Uiso calc R 1 . . H
N3 -0.0095(3) 0.2549(8) 0.16401(9) 0.0214(8) Uani d . 1 . . N
C4 -0.0487(3) 0.4007(9) 0.12990(11) 0.0211(9) Uani d . 1 . . C
C41 -0.1912(3) 0.4820(10) 0.12468(11) 0.0258(10) Uani d . 1 . . C
C42 -0.2529(4) 0.6344(11) 0.15493(13) 0.0330(11) Uani d . 1 . . C
H42 -0.2046 0.6832 0.1779 0.041 Uiso calc R 1 . . H
C43 -0.3849(4) 0.7157(12) 0.15178(15) 0.0422(13) Uani d . 1 . . C
H43 -0.4271 0.8222 0.1723 0.053 Uiso calc R 1 . . H
C44 -0.4541(4) 0.6392(12) 0.11823(16) 0.0460(14) Uani d . 1 . . C
H44 -0.5441 0.6968 0.1157 0.058 Uiso calc R 1 . . H
C45 -0.3945(4) 0.4810(13) 0.08850(14) 0.0445(13) Uani d . 1 . . C
H45 -0.4438 0.4257 0.0659 0.056 Uiso calc R 1 . . H
C46 -0.2610(4) 0.4013(11) 0.09150(12) 0.0341(11) Uani d . 1 . . C
H46 -0.2191 0.2934 0.0710 0.043 Uiso calc R 1 . . H
C5 0.0493(3) 0.4630(10) 0.10490(11) 0.0234(9) Uani d . 1 . . C
C51 0.0456(4) 0.6397(10) 0.06824(12) 0.0270(10) Uani d . 1 . . C
O50 -0.0496(3) 0.7489(7) 0.05120(8) 0.0332(8) Uani d . 1 . . O
O51 0.1690(2) 0.6685(7) 0.05504(7) 0.0278(7) Uani d . 1 . . O
C52 0.1796(4) 0.8394(11) 0.01879(12) 0.0328(11) Uani d . 1 . . C
H521 0.1273 1.0505 0.0184 0.041 Uiso calc R 1 . . H
H522 0.1468 0.6915 -0.0022 0.041 Uiso calc R 1 . . H
C53 0.3218(4) 0.9196(13) 0.01405(14) 0.0428(12) Uani d . 1 . . C
H531 0.3724 0.7086 0.0143 0.054 Uiso calc R 1 . . H
H532 0.3532 1.0651 0.0351 0.054 Uiso calc R 1 . . H
H533 0.3325 1.0372 -0.0102 0.054 Uiso calc R 1 . . H

loop_
_atom_site_aniso_label
_atom_site_aniso_U_11
_atom_site_aniso_U_22
_atom_site_aniso_U_33
_atom_site_aniso_U_12
_atom_site_aniso_U_13
_atom_site_aniso_U_23
S1 0.0104(5) 0.0355(6) 0.0311(6) -0.0004(4) -0.0009(4) 0.0007(5)
C2 0.0152(19) 0.021(2) 0.026(2) 0.0019(17) -0.0033(17) -0.0036(18)
N21 0.0111(16) 0.0267(18) 0.034(2) 0.0023(14) -0.0014(14) -0.0012(16)
C22 0.021(2) 0.030(2) 0.034(2) -0.0007(19) 0.0009(19) -0.001(2)
C23 0.034(3) 0.030(2) 0.033(3) -0.001(2) -0.007(2) 0.007(2)
C24 0.023(2) 0.042(3) 0.048(3) 0.006(2) -0.017(2) 0.006(2)
C25 0.0089(19) 0.043(3) 0.048(3) 0.0012(19) -0.0045(18) 0.002(2)
N3 0.0094(16) 0.0252(18) 0.0293(19) -0.0007(13) -0.0020(14) -0.0008(15)
C4 0.0100(18) 0.022(2) 0.031(2) -0.0010(16) -0.0032(16) -0.0012(18)
C41 0.0120(19) 0.025(2) 0.040(3) -0.0015(17) -0.0024(18) 0.008(2)
C42 0.017(2) 0.036(3) 0.046(3) 0.0040(18) 0.0044(19) 0.004(2)
C43 0.019(2) 0.043(3) 0.066(3) 0.009(2) 0.011(2) 0.005(3)
C44 0.010(2) 0.049(3) 0.079(4) -0.003(2) 0.002(2) 0.022(3)
C45 0.022(2) 0.050(3) 0.060(3) -0.008(2) -0.015(2) 0.014(3)
C46 0.019(2) 0.041(3) 0.042(3) -0.0047(19) -0.003(2) 0.001(2)
C5 0.0133(19) 0.024(2) 0.033(2) -0.0021(17) -0.0061(17) -0.0016(19)
C51 0.023(2) 0.028(2) 0.030(2) -0.0044(19) -0.0017(19) -0.004(2)
O50 0.0188(16) 0.0446(19) 0.0357(18) 0.0031(14) -0.0051(14) 0.0090(15)
O51 0.0146(14) 0.0395(17) 0.0290(16) -0.0018(13) -0.0007(12) 0.0032(14)
C52 0.026(2) 0.039(3) 0.034(3) -0.005(2) 0.0028(19) 0.002(2)
C53 0.029(3) 0.050(3) 0.051(3) -0.011(2) 0.008(2) 0.012(3)

loop_
_atom_type_symbol
_atom_type_description
_atom_type_scat_dispersion_real
_atom_type_scat_dispersion_imag
_atom_type_scat_source
C C 0.0033 0.0016 'International Tables Vol C Tables 4.2.6.8 and 6.1.1.4'
H H 0.0000 0.0000 'International Tables Vol C Tables 4.2.6.8 and 6.1.1.4'
N N 0.0061 0.0033 'International Tables Vol C Tables 4.2.6.8 and 6.1.1.4'
O O 0.0106 0.0060 'International Tables Vol C Tables 4.2.6.8 and 6.1.1.4'
S S 0.1246 0.1234 'International Tables Vol C Tables 4.2.6.8 and 6.1.1.4'

loop_
_geom_angle_atom_site_label_1
_geom_angle_atom_site_label_2
_geom_angle_atom_site_label_3
_geom_angle
C2 S1 C5 88.37(18)
N3 C2 N21 121.8(3)
N3 C2 S1 116.9(3)
N21 C2 S1 121.3(3)
C2 N21 C22 125.9(3)
C2 N21 C25 126.5(3)
C22 N21 C25 107.6(3)
C23 C22 N21 108.5(4)
C23 C22 H221 125.7
N21 C22 H221 125.7
C22 C23 C24 107.7(4)
C22 C23 H231 126.1
C24 C23 H231 126.1
C25 C24 C23 108.3(4)
C25 C24 H241 125.8
C23 C24 H241 125.8
C24 C25 N21 107.8(4)
C24 C25 H251 126.1
N21 C25 H251 126.1
C2 N3 C4 109.6(3)
N3 C4 C5 115.5(3)
N3 C4 C41 116.7(3)
C5 C4 C41 127.7(4)
C46 C41 C42 120.5(4)
C46 C41 C4 121.8(4)
C42 C41 C4 117.7(4)
C43 C42 C41 120.4(4)
C43 C42 H42 119.8
C41 C42 H42 119.8
C44 C43 C42 119.0(5)
C44 C43 H43 120.5
C42 C43 H43 120.5
C45 C44 C43 121.0(4)
C45 C44 H44 119.5
C43 C44 H44 119.5
C44 C45 C46 120.1(4)
C44 C45 H45 120.0
C46 C45 H45 120.0
C41 C46 C45 119.0(4)
C41 C46 H46 120.5
C45 C46 H46 120.5
C4 C5 C51 130.4(4)
C4 C5 S1 109.6(3)
C51 C5 S1 119.8(3)
O50 C51 O51 123.0(4)
O50 C51 C5 127.0(4)
O51 C51 C5 110.0(3)
C51 O51 C52 115.8(3)
O51 C52 C53 107.3(3)
O51 C52 H521 110.3
C53 C52 H521 110.3
O51 C52 H522 110.3
C53 C52 H522 110.3
H521 C52 H522 108.5
C52 C53 H531 109.5
C52 C53 H532 109.5
H531 C53 H532 109.5
C52 C53 H533 109.5
H531 C53 H533 109.5
H532 C53 H533 109.5

loop_
_geom_bond_atom_site_label_1
_geom_bond_atom_site_label_2
_geom_bond_site_symmetry_2
_geom_bond_distance
_geom_bond_publ_flag
S1 C2 . 1.716(4) ?
S1 C5 . 1.739(4) ?
C2 N3 . 1.307(5) ?
C2 N21 . 1.385(5) ?
N21 C22 . 1.390(5) ?
N21 C25 . 1.396(5) ?
C22 C23 . 1.339(6) ?
C22 H221 . 0.95 ?
C23 C24 . 1.419(6) ?
C23 H231 . 0.95 ?
C24 C25 . 1.342(6) ?
C24 H241 . 0.95 ?
C25 H251 . 0.95 ?
N3 C4 . 1.375(5) ?
C4 C5 . 1.377(5) ?
C4 C41 . 1.498(5) ?
C41 C46 . 1.381(6) ?
C41 C42 . 1.390(6) ?
C42 C43 . 1.389(6) ?
C42 H42 . 0.95 ?
C43 C44 . 1.386(7) ?
C43 H43 . 0.95 ?
C44 C45 . 1.376(7) ?
C44 H44 . 0.95 ?
C45 C46 . 1.403(6) ?
C45 H45 . 0.95 ?
C46 H46 . 0.95 ?
C5 C51 . 1.462(6) ?
C51 O50 . 1.205(5) ?
C51 O51 . 1.365(5) ?
O51 C52 . 1.447(5) ?
C52 C53 . 1.505(5) ?
C52 H521 . 0.99 ?
C52 H522 . 0.99 ?
C53 H531 . 0.98 ?
C53 H532 . 0.98 ?
C53 H533 . 0.98 ?

loop_
_geom_torsion_atom_site_label_1
_geom_torsion_atom_site_label_2
_geom_torsion_atom_site_label_3
_geom_torsion_atom_site_label_4
_geom_torsion
C5 S1 C2 N3 1.2(3)
C5 S1 C2 N21 178.6(3)
N3 C2 N21 C22 9.2(6)
S1 C2 N21 C22 -168.0(3)
N3 C2 N21 C25 -169.7(4)
S1 C2 N21 C25 13.0(5)
C2 N21 C22 C23 -179.6(4)
C25 N21 C22 C23 -0.5(5)
N21 C22 C23 C24 0.6(5)
C22 C23 C24 C25 -0.4(5)
C23 C24 C25 N21 0.1(5)
C2 N21 C25 C24 179.4(4)
C22 N21 C25 C24 0.3(5)
N21 C2 N3 C4 -178.4(3)
S1 C2 N3 C4 -1.0(4)
C2 N3 C4 C5 0.2(5)
C2 N3 C4 C41 -178.1(3)
N3 C4 C41 C46 -133.9(4)
C5 C4 C41 C46 48.0(6)
N3 C4 C41 C42 44.3(5)
C5 C4 C41 C42 -133.8(4)
C46 C41 C42 C43 -1.7(6)
C4 C41 C42 C43 180.0(4)
C41 C42 C43 C44 0.7(7)
C42 C43 C44 C45 0.9(7)
C43 C44 C45 C46 -1.4(7)
C42 C41 C46 C45 1.2(6)
C4 C41 C46 C45 179.4(4)
C44 C45 C46 C41 0.4(7)
N3 C4 C5 C51 -173.8(4)
C41 C4 C5 C51 4.3(7)
N3 C4 C5 S1 0.7(4)
C41 C4 C5 S1 178.8(3)
C2 S1 C5 C4 -1.0(3)
C2 S1 C5 C51 174.2(3)
C4 C5 C51 O50 -5.5(7)
S1 C5 C51 O50 -179.5(3)
C4 C5 C51 O51 174.3(4)
S1 C5 C51 O51 0.3(5)
O50 C51 O51 C52 -0.1(6)
C5 C51 O51 C52 -180.0(3)
C51 O51 C52 C53 166.5(4)

loop_
_cod_related_entry_id
_cod_related_entry_database
_cod_related_entry_code
1 ChemSpider 1228801
